data_4331204
loop_
_publ_author_name
'Norihisa Hoshino'
'Yuuya Yoshii'
'Masaki Aonuma'
'Kazuya Kubo'
'Takayoshi Nakamura'
'Tomoyuki Akutagawa'

_publ_section_title
;
 Supramolecular Rotators of (Aniliniums)([18]crown-6) in Electrically
 Conducting [Ni(dmit)2] Crystals
;
_journal_name_full 'Inorganic Chemistry'
_journal_page_first 12968
_journal_page_last 12975
_journal_paper_doi 10.1021/ic302093b
_journal_volume 51
_journal_year 2012
_chemical_formula_moiety 'C36 H32 N Ni3 O6 S30'
_chemical_formula_sum 'C36 H32 N Ni3 O6 S30'
_chemical_formula_weight 1712.55
_space_group_IT_number 2
_symmetry_cell_setting triclinic
_symmetry_Int_Tables_number 2
_symmetry_space_group_name_Hall '-P 1'
_symmetry_space_group_name_H-M 'P -1'
_atom_sites_solution_hydrogens geom
_atom_sites_solution_primary direct
_atom_sites_solution_secondary difmap
_cell_angle_alpha 100.014(2)
_cell_angle_beta 95.649(2)
_cell_angle_gamma 95.442(2)
_cell_formula_units_Z 2
_cell_length_a 10.0449(18)
_cell_length_b 12.702(2)
_cell_length_c 24.454(4)
_cell_measurement_reflns_used 7744
_cell_measurement_temperature 173
_cell_measurement_theta_max 28.30
_cell_measurement_theta_min 2.48
_cell_volume 3037.6(9)
_computing_cell_refinement Unknown
_computing_data_collection Unknown
_computing_data_reduction Unknown
_computing_molecular_graphics 'CrystalStructure 4.0'
_computing_publication_material 'CrystalStructure 4.0 (Rigaku, 2010)'
_computing_structure_refinement 'SHELXL97 (Sheldrick, 2008)'
_computing_structure_solution 'SHELXS97 (Sheldrick, 2008)'
_diffrn_ambient_temperature 173
_diffrn_detector_area_resol_mean 8.333
_diffrn_measured_fraction_theta_full 0.956
_diffrn_measured_fraction_theta_max 0.956
_diffrn_measurement_device_type 'Unknown CCD'
_diffrn_measurement_method \w
_diffrn_radiation_type 'Mo K\a'
_diffrn_radiation_wavelength 0.71073
_diffrn_reflns_av_R_equivalents 0.0986
_diffrn_reflns_limit_h_max 11
_diffrn_reflns_limit_h_min -12
_diffrn_reflns_limit_k_max 14
_diffrn_reflns_limit_k_min -16
_diffrn_reflns_limit_l_max 25
_diffrn_reflns_limit_l_min -32
_diffrn_reflns_number 17123
_diffrn_reflns_theta_full 28.43
_diffrn_reflns_theta_max 28.43
_diffrn_standards_number 0
_exptl_absorpt_coefficient_mu 1.996
_exptl_absorpt_correction_T_max 0.677
_exptl_absorpt_correction_T_min 0.277
_exptl_absorpt_correction_type multi-scan
_exptl_absorpt_process_details 'ABSCOR (Rigaku, 1995)'
_exptl_crystal_colour black
_exptl_crystal_density_diffrn 1.872
_exptl_crystal_description plate
_exptl_crystal_F_000 1734.00
_exptl_crystal_size_max 0.440
_exptl_crystal_size_mid 0.360
_exptl_crystal_size_min 0.040
_refine_diff_density_max 1.850
_refine_diff_density_min -1.730
_refine_ls_extinction_method none
_refine_ls_goodness_of_fit_ref 1.017
_refine_ls_hydrogen_treatment constr
_refine_ls_number_parameters 685
_refine_ls_number_reflns 13118
_refine_ls_number_restraints 0
_refine_ls_R_factor_gt 0.0599
_refine_ls_shift/su_max 0.000
_refine_ls_structure_factor_coef Fsqd
_refine_ls_weighting_details 'w = 1/[\s^2^(Fo^2^)+(0.1283P)^2^+0.0000P] where P=(Fo^2^+2Fc^2^)/3'
_refine_ls_weighting_scheme calc
_refine_ls_wR_factor_ref 0.1871
_reflns_number_gt 9783
_reflns_number_total 13118
_reflns_threshold_expression F^2^>2.0\s(F^2^)
_cod_data_source_file ic302093b_si_003_2.cif
_cod_data_source_block P-1
_cod_database_code 4331204

loop_
_symmetry_equiv_pos_site_id
_symmetry_equiv_pos_as_xyz
1 +X,+Y,+Z
2 -X,-Y,-Z

loop_
_atom_site_label
_atom_site_type_symbol
_atom_site_fract_x
_atom_site_fract_y
_atom_site_fract_z
_atom_site_U_iso_or_equiv
_atom_site_adp_type
_atom_site_occupancy
_atom_site_symmetry_multiplicity
_atom_site_calc_flag
_atom_site_refinement_flags
Ni1 Ni 0.16338(4) 0.08292(3) 0.993110(15) 0.01966(13) Uani 1.0 2 d .
Ni2 Ni 0.47524(4) 0.23522(3) 0.963640(15) 0.01925(13) Uani 1.0 2 d .
Ni3 Ni 0.79078(4) 0.39207(3) 0.941450(15) 0.01788(12) Uani 1.0 2 d .
S1 S 0.10929(8) 0.18312(6) 0.93330(3) 0.02172(18) Uani 1.0 2 d .
S2 S 0.02674(8) 0.12964(6) 0.80874(3) 0.02283(18) Uani 1.0 2 d .
S3 S -0.03664(11) -0.02119(8) 0.70045(4) 0.0386(3) Uani 1.0 2 d .
S4 S 0.05376(8) -0.09753(6) 0.80504(3) 0.02401(19) Uani 1.0 2 d .
S5 S 0.14142(8) -0.06176(6) 0.92934(3) 0.02357(19) Uani 1.0 2 d .
S6 S 0.22018(8) -0.01582(6) 1.05299(3) 0.02148(18) Uani 1.0 2 d .
S7 S 0.30147(8) 0.03909(7) 1.17794(3) 0.02357(19) Uani 1.0 2 d .
S8 S 0.36713(11) 0.19273(8) 1.28553(4) 0.0401(3) Uani 1.0 2 d .
S9 S 0.26876(8) 0.26548(6) 1.18100(3) 0.02384(19) Uani 1.0 2 d .
S10 S 0.18146(8) 0.22693(6) 1.05638(3) 0.02143(18) Uani 1.0 2 d .
S11 S 0.41416(8) 0.33313(6) 0.90318(3) 0.02265(18) Uani 1.0 2 d .
S12 S 0.33884(8) 0.27505(7) 0.77761(3) 0.02630(19) Uani 1.0 2 d .
S13 S 0.28794(12) 0.12083(8) 0.66937(4) 0.0457(3) Uani 1.0 2 d .
S14 S 0.37414(9) 0.05032(6) 0.77588(3) 0.02577(19) Uani 1.0 2 d .
S15 S 0.45853(8) 0.08978(6) 0.90068(3) 0.02175(18) Uani 1.0 2 d .
S16 S 0.53312(8) 0.13709(6) 1.02382(3) 0.02157(18) Uani 1.0 2 d .
S17 S 0.61404(8) 0.19142(6) 1.14847(3) 0.02239(18) Uani 1.0 2 d .
S18 S 0.67013(11) 0.34289(8) 1.25652(4) 0.0388(3) Uani 1.0 2 d .
S19 S 0.58497(8) 0.41855(6) 1.15148(3) 0.02241(18) Uani 1.0 2 d .
S20 S 0.49921(8) 0.38022(6) 1.02680(3) 0.02185(18) Uani 1.0 2 d .
S21 S 0.73101(8) 0.49052(6) 0.88144(3) 0.02246(18) Uani 1.0 2 d .
S22 S 0.65176(8) 0.43349(7) 0.75623(3) 0.02677(19) Uani 1.0 2 d .
S23 S 0.59880(10) 0.27864(8) 0.64807(4) 0.0391(3) Uani 1.0 2 d .
S24 S 0.69811(9) 0.21046(7) 0.75330(3) 0.02677(19) Uani 1.0 2 d .
S25 S 0.77482(8) 0.24776(6) 0.87846(3) 0.02094(18) Uani 1.0 2 d .
S26 S 0.84952(8) 0.29535(6) 1.00218(3) 0.02022(18) Uani 1.0 2 d .
S27 S 0.93330(8) 0.35400(6) 1.12687(3) 0.02172(18) Uani 1.0 2 d .
S28 S 0.98723(10) 0.51154(8) 1.23391(3) 0.0342(3) Uani 1.0 2 d .
S29 S 0.90076(8) 0.57975(6) 1.12760(3) 0.02178(18) Uani 1.0 2 d .
S30 S 0.81458(8) 0.53741(6) 1.00350(3) 0.02091(18) Uani 1.0 2 d .
O1 O 0.3101(3) 0.49094(19) 0.49523(11) 0.0447(7) Uani 1.0 2 d .
O2 O 0.1240(3) 0.4160(3) 0.39771(11) 0.0504(8) Uani 1.0 2 d .
O3 O -0.0595(3) 0.2373(2) 0.39453(11) 0.0453(7) Uani 1.0 2 d .
O4 O -0.1334(3) 0.1756(2) 0.49232(13) 0.0501(7) Uani 1.0 2 d .
O5 O 0.0462(3) 0.2601(2) 0.59071(10) 0.0428(7) Uani 1.0 2 d .
O6 O 0.2204(3) 0.4498(2) 0.59585(11) 0.0463(7) Uani 1.0 2 d .
N1 N 0.1426(3) 0.2927(2) 0.48930(11) 0.0301(7) Uani 1.0 2 d .
C1 C 0.0780(3) 0.0924(3) 0.87207(13) 0.0202(6) Uani 1.0 2 d .
C2 C 0.0120(3) 0.0025(3) 0.76770(13) 0.0230(7) Uani 1.0 2 d .
C3 C 0.0914(3) -0.0146(3) 0.87058(13) 0.0203(6) Uani 1.0 2 d .
C4 C 0.2477(3) 0.0749(3) 1.11386(13) 0.0198(6) Uani 1.0 2 d .
C5 C 0.3153(4) 0.1667(3) 1.21828(13) 0.0244(7) Uani 1.0 2 d .
C6 C 0.2327(3) 0.1814(3) 1.11569(13) 0.0223(7) Uani 1.0 2 d .
C7 C 0.3886(3) 0.2406(3) 0.84215(13) 0.0201(6) Uani 1.0 2 d .
C8 C 0.3313(4) 0.1474(3) 0.73762(14) 0.0279(7) Uani 1.0 2 d .
C9 C 0.4055(3) 0.1348(3) 0.84098(13) 0.0218(7) Uani 1.0 2 d .
C10 C 0.5624(3) 0.2277(3) 1.08475(13) 0.0196(6) Uani 1.0 2 d .
C11 C 0.6258(3) 0.3189(3) 1.18862(13) 0.0222(7) Uani 1.0 2 d .
C12 C 0.5492(3) 0.3342(3) 1.08588(13) 0.0199(6) Uani 1.0 2 d .
C13 C 0.7054(3) 0.3994(3) 0.82008(12) 0.0212(6) Uani 1.0 2 d .
C14 C 0.6471(3) 0.3067(3) 0.71572(13) 0.0251(7) Uani 1.0 2 d .
C15 C 0.7260(3) 0.2938(3) 0.81888(12) 0.0210(6) Uani 1.0 2 d .
C16 C 0.8799(3) 0.3869(3) 1.06222(12) 0.0187(6) Uani 1.0 2 d .
C17 C 0.9423(3) 0.4825(3) 1.16610(12) 0.0215(6) Uani 1.0 2 d .
C18 C 0.8654(3) 0.4937(3) 1.06334(12) 0.0194(6) Uani 1.0 2 d .
C19 C 0.2941(6) 0.5465(4) 0.44982(19) 0.0592(13) Uani 1.0 2 d .
C20 C 0.2546(6) 0.4673(4) 0.39632(18) 0.0627(13) Uani 1.0 2 d .
C21 C 0.0720(5) 0.3478(4) 0.34621(16) 0.0536(12) Uani 1.0 2 d .
C22 C -0.0647(5) 0.2998(4) 0.35141(17) 0.0582(13) Uani 1.0 2 d .
C23 C -0.1798(5) 0.1711(4) 0.39518(19) 0.0565(12) Uani 1.0 2 d .
C24 C -0.1597(5) 0.1048(4) 0.43935(19) 0.0533(11) Uani 1.0 2 d .
C25 C -0.1101(5) 0.1190(4) 0.5368(2) 0.0590(12) Uani 1.0 2 d .
C26 C -0.0775(5) 0.1965(4) 0.59057(19) 0.0550(12) Uani 1.0 2 d .
C27 C 0.0769(5) 0.3402(4) 0.64027(16) 0.0539(12) Uani 1.0 2 d .
C28 C 0.2146(5) 0.3954(4) 0.64202(15) 0.0535(12) Uani 1.0 2 d .
C29 C 0.3475(5) 0.5043(4) 0.59418(18) 0.0550(11) Uani 1.0 2 d .
C30 C 0.3423(5) 0.5653(4) 0.54751(18) 0.0549(11) Uani 1.0 2 d .
C31 C 0.2457(4) 0.2203(3) 0.47728(13) 0.0285(7) Uani 1.0 2 d .
C32 C 0.3448(5) 0.2134(4) 0.51896(18) 0.0621(14) Uani 1.0 2 d .
C33 C 0.4448(6) 0.1500(4) 0.5073(3) 0.0814(18) Uani 1.0 2 d .
C34 C 0.4463(5) 0.0927(4) 0.4531(2) 0.0576(12) Uani 1.0 2 d .
C35 C 0.3457(5) 0.0975(4) 0.41261(16) 0.0469(10) Uani 1.0 2 d .
C36 C 0.2445(4) 0.1627(3) 0.42410(13) 0.0369(9) Uani 1.0 2 d .
H1 H 0.1829 0.3614 0.5008 0.0361 Uiso 1.0 2 calc R
H2 H 0.0964 0.2726 0.5167 0.0361 Uiso 1.0 2 calc R
H3 H 0.0847 0.2892 0.4578 0.0361 Uiso 1.0 2 calc R
H4 H 0.3797 0.5903 0.4476 0.0710 Uiso 1.0 2 calc R
H5 H 0.2238 0.5956 0.4558 0.0710 Uiso 1.0 2 calc R
H6 H 0.2551 0.5050 0.3641 0.0752 Uiso 1.0 2 calc R
H7 H 0.3194 0.4133 0.3922 0.0752 Uiso 1.0 2 calc R
H8 H 0.1308 0.2904 0.3373 0.0643 Uiso 1.0 2 calc R
H9 H 0.0687 0.3898 0.3157 0.0643 Uiso 1.0 2 calc R
H10 H -0.1231 0.3575 0.3603 0.0699 Uiso 1.0 2 calc R
H11 H -0.1037 0.2536 0.3155 0.0699 Uiso 1.0 2 calc R
H12 H -0.2051 0.1236 0.3583 0.0678 Uiso 1.0 2 calc R
H13 H -0.2535 0.2161 0.4029 0.0678 Uiso 1.0 2 calc R
H14 H -0.2414 0.0540 0.4385 0.0639 Uiso 1.0 2 calc R
H15 H -0.0829 0.0626 0.4329 0.0639 Uiso 1.0 2 calc R
H16 H -0.0345 0.0755 0.5303 0.0708 Uiso 1.0 2 calc R
H17 H -0.1914 0.0695 0.5384 0.0708 Uiso 1.0 2 calc R
H18 H -0.1502 0.2436 0.5957 0.0660 Uiso 1.0 2 calc R
H19 H -0.0711 0.1568 0.6220 0.0660 Uiso 1.0 2 calc R
H20 H 0.0710 0.3061 0.6736 0.0647 Uiso 1.0 2 calc R
H21 H 0.0107 0.3933 0.6408 0.0647 Uiso 1.0 2 calc R
H22 H 0.2381 0.4478 0.6775 0.0642 Uiso 1.0 2 calc R
H23 H 0.2805 0.3420 0.6403 0.0642 Uiso 1.0 2 calc R
H24 H 0.4143 0.4520 0.5889 0.0660 Uiso 1.0 2 calc R
H25 H 0.3761 0.5545 0.6301 0.0660 Uiso 1.0 2 calc R
H26 H 0.2730 0.6157 0.5519 0.0659 Uiso 1.0 2 calc R
H27 H 0.4304 0.6079 0.5481 0.0659 Uiso 1.0 2 calc R
H28 H 0.3439 0.2526 0.5557 0.0746 Uiso 1.0 2 calc R
H29 H 0.5133 0.1447 0.5360 0.0977 Uiso 1.0 2 calc R
H30 H 0.5174 0.0506 0.4446 0.0691 Uiso 1.0 2 calc R
H31 H 0.3444 0.0561 0.3762 0.0562 Uiso 1.0 2 calc R
H32 H 0.1752 0.1674 0.3955 0.0443 Uiso 1.0 2 calc R

loop_
_atom_site_aniso_label
_atom_site_aniso_U_11
_atom_site_aniso_U_22
_atom_site_aniso_U_33
_atom_site_aniso_U_12
_atom_site_aniso_U_13
_atom_site_aniso_U_23
Ni1 0.0227(3) 0.0215(3) 0.0127(3) 0.00834(18) -0.00313(17) -0.00274(17)
Ni2 0.0204(3) 0.0204(3) 0.0148(3) 0.00662(17) -0.00316(16) -0.00205(17)
Ni3 0.0203(3) 0.0202(3) 0.0106(2) 0.00598(16) -0.00377(15) -0.00307(15)
S1 0.0273(4) 0.0215(4) 0.0140(4) 0.0079(3) -0.0029(3) -0.0029(3)
S2 0.0266(4) 0.0255(4) 0.0142(4) 0.0053(4) -0.0031(3) -0.0006(3)
S3 0.0524(6) 0.0428(6) 0.0144(5) 0.0066(5) -0.0071(4) -0.0059(4)
S4 0.0267(4) 0.0231(4) 0.0173(4) 0.0025(3) -0.0037(3) -0.0059(3)
S5 0.0285(5) 0.0218(4) 0.0180(4) 0.0086(4) -0.0047(4) -0.0022(3)
S6 0.0256(4) 0.0208(4) 0.0158(4) 0.0072(3) -0.0034(3) -0.0022(3)
S7 0.0272(4) 0.0271(4) 0.0155(4) 0.0053(4) -0.0021(3) 0.0026(3)
S8 0.0538(6) 0.0479(6) 0.0141(4) 0.0039(5) -0.0045(4) -0.0006(4)
S9 0.0292(5) 0.0235(4) 0.0154(4) 0.0029(4) -0.0022(3) -0.0031(3)
S10 0.0268(4) 0.0205(4) 0.0150(4) 0.0074(3) -0.0032(3) -0.0017(3)
S11 0.0262(4) 0.0204(4) 0.0189(4) 0.0056(3) -0.0035(3) -0.0012(3)
S12 0.0307(5) 0.0262(4) 0.0193(4) 0.0008(4) -0.0060(4) 0.0031(3)
S13 0.0707(8) 0.0392(6) 0.0190(5) -0.0063(5) -0.0136(5) 0.0002(4)
S14 0.0310(5) 0.0242(4) 0.0177(4) 0.0004(4) -0.0044(4) -0.0025(3)
S15 0.0241(4) 0.0206(4) 0.0178(4) 0.0052(3) -0.0050(3) -0.0010(3)
S16 0.0265(4) 0.0191(4) 0.0168(4) 0.0068(3) -0.0028(3) -0.0025(3)
S17 0.0242(4) 0.0227(4) 0.0178(4) 0.0043(3) -0.0051(3) 0.0005(3)
S18 0.0516(6) 0.0402(6) 0.0177(5) 0.0045(5) -0.0133(4) -0.0037(4)
S19 0.0247(4) 0.0203(4) 0.0181(4) 0.0038(3) -0.0054(3) -0.0041(3)
S20 0.0250(4) 0.0200(4) 0.0181(4) 0.0067(3) -0.0054(3) -0.0010(3)
S21 0.0276(4) 0.0221(4) 0.0152(4) 0.0062(4) -0.0054(3) -0.0009(3)
S22 0.0305(5) 0.0304(5) 0.0168(4) 0.0021(4) -0.0078(4) 0.0035(4)
S23 0.0461(6) 0.0508(6) 0.0144(5) -0.0007(5) -0.0101(4) 0.0007(4)
S24 0.0336(5) 0.0288(5) 0.0133(4) 0.0041(4) -0.0052(3) -0.0047(3)
S25 0.0253(4) 0.0209(4) 0.0143(4) 0.0062(3) -0.0037(3) -0.0016(3)
S26 0.0251(4) 0.0196(4) 0.0140(4) 0.0072(3) -0.0023(3) -0.0023(3)
S27 0.0255(4) 0.0249(4) 0.0137(4) 0.0068(3) -0.0027(3) 0.0011(3)
S28 0.0418(5) 0.0457(6) 0.0115(4) 0.0073(4) -0.0051(4) -0.0017(4)
S29 0.0259(4) 0.0214(4) 0.0140(4) 0.0042(3) -0.0049(3) -0.0045(3)
S30 0.0260(4) 0.0201(4) 0.0143(4) 0.0067(3) -0.0047(3) -0.0017(3)
O1 0.0629(19) 0.0345(14) 0.0346(15) 0.0062(13) 0.0070(14) -0.0005(11)
O2 0.074(2) 0.0499(17) 0.0274(15) 0.0171(15) 0.0039(14) 0.0040(13)
O3 0.0426(16) 0.0507(16) 0.0336(15) 0.0148(13) -0.0167(12) -0.0098(12)
O4 0.0484(17) 0.0433(16) 0.0514(18) 0.0065(13) -0.0004(14) -0.0088(13)
O5 0.0589(18) 0.0461(15) 0.0231(13) 0.0128(13) 0.0101(12) -0.0011(11)
O6 0.0630(19) 0.0428(15) 0.0284(15) 0.0073(14) -0.0021(13) -0.0029(12)
N1 0.0399(17) 0.0308(15) 0.0166(14) 0.0070(13) -0.0018(12) -0.0029(11)
C1 0.0164(14) 0.0259(16) 0.0168(15) 0.0066(12) -0.0012(12) -0.0014(12)
C2 0.0218(15) 0.0276(16) 0.0152(15) 0.0024(13) -0.0031(12) -0.0047(12)
C3 0.0173(14) 0.0246(16) 0.0164(15) 0.0034(12) -0.0009(12) -0.0023(12)
C4 0.0154(14) 0.0277(16) 0.0162(15) 0.0049(12) 0.0006(12) 0.0029(12)
C5 0.0240(16) 0.0296(17) 0.0150(15) -0.0010(13) -0.0041(12) -0.0029(13)
C6 0.0230(16) 0.0267(17) 0.0157(15) 0.0063(13) 0.0029(12) -0.0021(12)
C7 0.0163(14) 0.0236(15) 0.0179(15) 0.0015(12) -0.0026(12) 0.0000(12)
C8 0.0277(17) 0.0311(18) 0.0199(16) -0.0056(14) -0.0092(13) 0.0022(13)
C9 0.0164(14) 0.0272(16) 0.0189(16) 0.0009(12) -0.0020(12) -0.0006(13)
C10 0.0145(14) 0.0249(16) 0.0183(15) 0.0057(12) -0.0024(12) 0.0015(12)
C11 0.0182(15) 0.0249(16) 0.0183(15) 0.0025(12) -0.0085(12) -0.0047(12)
C12 0.0164(14) 0.0233(16) 0.0173(15) 0.0050(12) -0.0011(12) -0.0035(12)
C13 0.0202(15) 0.0261(16) 0.0147(15) 0.0023(12) -0.0034(12) -0.0001(12)
C14 0.0238(16) 0.0323(17) 0.0136(15) -0.0031(13) -0.0088(12) -0.0018(13)
C15 0.0204(15) 0.0265(16) 0.0120(14) -0.0003(12) -0.0022(12) -0.0041(12)
C16 0.0136(14) 0.0272(16) 0.0141(14) 0.0060(12) -0.0013(11) 0.0004(12)
C17 0.0216(15) 0.0275(16) 0.0124(14) 0.0036(12) -0.0035(12) -0.0024(12)
C18 0.0193(15) 0.0235(15) 0.0132(14) 0.0037(12) 0.0017(12) -0.0032(12)
C19 0.086(4) 0.043(3) 0.050(3) 0.003(3) 0.019(3) 0.011(2)
C20 0.092(4) 0.060(3) 0.035(3) -0.006(3) 0.018(3) 0.011(2)
C21 0.087(4) 0.052(3) 0.024(2) 0.029(3) -0.002(2) 0.0063(18)
C22 0.079(4) 0.060(3) 0.030(3) 0.036(3) -0.025(2) -0.0055(19)
C23 0.044(3) 0.057(3) 0.055(3) 0.017(2) -0.018(2) -0.023(2)
C24 0.043(3) 0.045(3) 0.059(3) 0.0000(19) -0.001(2) -0.019(2)
C25 0.068(4) 0.044(3) 0.066(4) -0.002(3) 0.010(3) 0.012(3)
C26 0.069(3) 0.057(3) 0.047(3) 0.012(3) 0.025(3) 0.019(3)
C27 0.089(4) 0.048(3) 0.024(2) 0.018(3) 0.014(3) -0.0053(17)
C28 0.088(4) 0.044(3) 0.0198(19) 0.009(3) -0.006(2) -0.0094(16)
C29 0.068(3) 0.046(3) 0.040(3) 0.005(3) -0.007(3) -0.0130(19)
C30 0.066(3) 0.038(3) 0.052(3) -0.003(2) 0.005(3) -0.0093(19)
C31 0.0352(18) 0.0273(16) 0.0204(16) 0.0031(14) -0.0033(14) 0.0009(13)
C32 0.082(4) 0.051(3) 0.037(3) 0.029(3) -0.039(3) -0.0225(19)
C33 0.075(4) 0.073(4) 0.077(4) 0.038(3) -0.050(3) -0.021(3)
C34 0.043(3) 0.054(3) 0.074(4) 0.021(2) -0.001(3) 0.002(3)
C35 0.062(3) 0.057(3) 0.029(2) 0.029(2) 0.0144(19) 0.0114(18)
C36 0.050(3) 0.048(2) 0.0129(16) 0.0192(18) -0.0008(15) 0.0020(14)

loop_
_atom_type_symbol
_atom_type_description
_atom_type_scat_dispersion_real
_atom_type_scat_dispersion_imag
_atom_type_scat_source
C C 0.0033 0.0016
;
International Tables for Crystallography
(1992, Vol. C, Tables 4.2.6.8 and 6.1.1.4)
;
H H 0.0000 0.0000
;
International Tables for Crystallography
(1992, Vol. C, Table 6.1.1.4)
;
N N 0.0061 0.0033
;
International Tables for Crystallography
(1992, Vol. C, Tables 4.2.6.8 and 6.1.1.4)
;
O O 0.0106 0.0060
;
International Tables for Crystallography
(1992, Vol. C, Tables 4.2.6.8 and 6.1.1.4)
;
S S 0.1246 0.1234
;
International Tables for Crystallography
(1992, Vol. C, Tables 4.2.6.8 and 6.1.1.4)
;
Ni Ni 0.3393 1.1124
;
International Tables for Crystallography
(1992, Vol. C, Tables 4.2.6.8 and 6.1.1.4)
;

loop_
_geom_angle_atom_site_label_1
_geom_angle_atom_site_label_2
_geom_angle_atom_site_label_3
_geom_angle
_geom_angle_publ_flag
S1 Ni1 S5 92.98(4) yes
S1 Ni1 S6 179.19(4) yes
S1 Ni1 S10 86.68(4) yes
S5 Ni1 S6 87.36(4) yes
S5 Ni1 S10 179.00(4) yes
S6 Ni1 S10 93.00(4) yes
S11 Ni2 S15 93.23(4) yes
S11 Ni2 S16 179.21(4) yes
S11 Ni2 S20 87.49(4) yes
S15 Ni2 S16 86.66(4) yes
S15 Ni2 S20 178.07(4) yes
S16 Ni2 S20 92.64(4) yes
S21 Ni3 S25 93.28(4) yes
S21 Ni3 S26 179.24(4) yes
S21 Ni3 S30 86.55(4) yes
S25 Ni3 S26 87.41(4) yes
S25 Ni3 S30 177.76(4) yes
S26 Ni3 S30 92.77(4) yes
Ni1 S1 C1 102.30(13) yes
C1 S2 C2 97.02(16) yes
C2 S4 C3 97.03(16) yes
Ni1 S5 C3 102.03(11) yes
Ni1 S6 C4 102.14(13) yes
C4 S7 C5 96.98(16) yes
C5 S9 C6 96.67(16) yes
Ni1 S10 C6 102.39(11) yes
Ni2 S11 C7 101.74(12) yes
C7 S12 C8 96.95(17) yes
C8 S14 C9 96.98(16) yes
Ni2 S15 C9 102.05(11) yes
Ni2 S16 C10 102.60(13) yes
C10 S17 C11 96.49(16) yes
C11 S19 C12 96.38(15) yes
Ni2 S20 C12 102.34(11) yes
Ni3 S21 C13 102.15(12) yes
C13 S22 C14 97.09(16) yes
C14 S24 C15 97.02(16) yes
Ni3 S25 C15 102.05(11) yes
Ni3 S26 C16 102.44(12) yes
C16 S27 C17 96.80(15) yes
C17 S29 C18 96.44(15) yes
Ni3 S30 C18 102.72(11) yes
C19 O1 C30 110.9(3) yes
C20 O2 C21 112.5(4) yes
C22 O3 C23 114.0(4) yes
C24 O4 C25 111.9(3) yes
C26 O5 C27 111.6(4) yes
C28 O6 C29 113.4(4) yes
S1 C1 S2 122.2(2) yes
S1 C1 C3 121.1(3) yes
S2 C1 C3 116.7(3) yes
S2 C2 S3 123.0(3) yes
S2 C2 S4 113.55(18) yes
S3 C2 S4 123.43(19) yes
S4 C3 S5 122.7(2) yes
S4 C3 C1 115.7(3) yes
S5 C3 C1 121.5(3) yes
S6 C4 S7 122.3(2) yes
S6 C4 C6 121.9(3) yes
S7 C4 C6 115.8(3) yes
S7 C5 S8 123.2(3) yes
S7 C5 S9 113.91(18) yes
S8 C5 S9 122.93(19) yes
S9 C6 S10 122.8(2) yes
S9 C6 C4 116.6(3) yes
S10 C6 C4 120.6(3) yes
S11 C7 S12 122.3(2) yes
S11 C7 C9 121.9(3) yes
S12 C7 C9 115.8(3) yes
S12 C8 S13 123.1(3) yes
S12 C8 S14 113.79(19) yes
S13 C8 S14 123.1(2) yes
S14 C9 S15 122.4(2) yes
S14 C9 C7 116.5(3) yes
S15 C9 C7 121.1(3) yes
S16 C10 S17 122.3(2) yes
S16 C10 C12 121.1(3) yes
S17 C10 C12 116.6(3) yes
S17 C11 S18 122.4(2) yes
S17 C11 S19 114.55(18) yes
S18 C11 S19 123.05(19) yes
S19 C12 S20 122.66(19) yes
S19 C12 C10 116.0(3) yes
S20 C12 C10 121.3(3) yes
S21 C13 S22 122.8(2) yes
S21 C13 C15 121.0(3) yes
S22 C13 C15 116.2(2) yes
S22 C14 S23 123.7(3) yes
S22 C14 S24 113.67(18) yes
S23 C14 S24 122.59(19) yes
S24 C15 S25 122.5(2) yes
S24 C15 C13 116.0(3) yes
S25 C15 C13 121.5(3) yes
S26 C16 S27 123.1(2) yes
S26 C16 C18 121.7(3) yes
S27 C16 C18 115.2(2) yes
S27 C17 S28 123.5(2) yes
S27 C17 S29 114.32(16) yes
S28 C17 S29 122.19(19) yes
S29 C18 S30 122.43(19) yes
S29 C18 C16 117.2(3) yes
S30 C18 C16 120.4(3) yes
O1 C19 C20 109.8(4) yes
O2 C20 C19 108.5(4) yes
O2 C21 C22 108.5(4) yes
O3 C22 C21 110.0(4) yes
O3 C23 C24 109.2(4) yes
O4 C24 C23 108.2(4) yes
O4 C25 C26 109.8(4) yes
O5 C26 C25 110.0(4) yes
O5 C27 C28 109.7(4) yes
O6 C28 C27 109.5(4) yes
O6 C29 C30 110.0(4) yes
O1 C30 C29 109.2(4) yes
N1 C31 C32 119.4(3) yes
N1 C31 C36 119.8(3) yes
C32 C31 C36 120.8(4) yes
C31 C32 C33 119.6(4) yes
C32 C33 C34 120.1(5) yes
C33 C34 C35 119.7(5) yes
C34 C35 C36 120.4(4) yes
C31 C36 C35 119.3(4) yes
C31 N1 H1 109.473 no
C31 N1 H2 109.474 no
C31 N1 H3 109.467 no
H1 N1 H2 109.467 no
H1 N1 H3 109.474 no
H2 N1 H3 109.473 no
O1 C19 H4 109.719 no
O1 C19 H5 109.712 no
C20 C19 H4 109.708 no
C20 C19 H5 109.718 no
H4 C19 H5 108.198 no
O2 C20 H6 109.995 no
O2 C20 H7 109.992 no
C19 C20 H6 109.997 no
C19 C20 H7 109.993 no
H6 C20 H7 108.362 no
O2 C21 H8 109.993 no
O2 C21 H9 109.992 no
C22 C21 H8 109.994 no
C22 C21 H9 109.992 no
H8 C21 H9 108.363 no
O3 C22 H10 109.672 no
O3 C22 H11 109.671 no
C21 C22 H10 109.668 no
C21 C22 H11 109.667 no
H10 C22 H11 108.174 no
O3 C23 H12 109.845 no
O3 C23 H13 109.849 no
C24 C23 H12 109.847 no
C24 C23 H13 109.839 no
H12 C23 H13 108.278 no
O4 C24 H14 110.061 no
O4 C24 H15 110.054 no
C23 C24 H14 110.060 no
C23 C24 H15 110.064 no
H14 C24 H15 108.401 no
O4 C25 H16 109.716 no
O4 C25 H17 109.715 no
C26 C25 H16 109.716 no
C26 C25 H17 109.716 no
H16 C25 H17 108.205 no
O5 C26 H18 109.668 no
O5 C26 H19 109.669 no
C25 C26 H18 109.661 no
C25 C26 H19 109.664 no
H18 C26 H19 108.176 no
O5 C27 H20 109.727 no
O5 C27 H21 109.721 no
C28 C27 H20 109.725 no
C28 C27 H21 109.724 no
H20 C27 H21 108.205 no
O6 C28 H22 109.766 no
O6 C28 H23 109.755 no
C27 C28 H22 109.761 no
C27 C28 H23 109.767 no
H22 C28 H23 108.227 no
O6 C29 H24 109.665 no
O6 C29 H25 109.660 no
C30 C29 H24 109.660 no
C30 C29 H25 109.668 no
H24 C29 H25 108.164 no
O1 C30 H26 109.833 no
O1 C30 H27 109.831 no
C29 C30 H26 109.823 no
C29 C30 H27 109.825 no
H26 C30 H27 108.272 no
C31 C32 H28 120.183 no
C33 C32 H28 120.175 no
C32 C33 H29 119.934 no
C34 C33 H29 119.928 no
C33 C34 H30 120.130 no
C35 C34 H30 120.129 no
C34 C35 H31 119.824 no
C36 C35 H31 119.821 no
C31 C36 H32 120.349 no
C35 C36 H32 120.353 no

loop_
_geom_bond_atom_site_label_1
_geom_bond_atom_site_label_2
_geom_bond_distance
_geom_bond_publ_flag
Ni1 S1 2.1625(10) yes
Ni1 S5 2.1717(8) yes
Ni1 S6 2.1570(10) yes
Ni1 S10 2.1611(8) yes
Ni2 S11 2.1713(10) yes
Ni2 S15 2.1708(8) yes
Ni2 S16 2.1597(10) yes
Ni2 S20 2.1654(8) yes
Ni3 S21 2.1645(10) yes
Ni3 S25 2.1615(8) yes
Ni3 S26 2.1593(10) yes
Ni3 S30 2.1537(8) yes
S1 C1 1.705(3) yes
S2 C1 1.741(4) yes
S2 C2 1.732(3) yes
S3 C2 1.636(4) yes
S4 C2 1.747(4) yes
S4 C3 1.744(3) yes
S5 C3 1.701(4) yes
S6 C4 1.698(3) yes
S7 C4 1.756(4) yes
S7 C5 1.730(4) yes
S8 C5 1.642(4) yes
S9 C5 1.747(4) yes
S9 C6 1.744(3) yes
S10 C6 1.704(4) yes
S11 C7 1.712(3) yes
S12 C7 1.749(4) yes
S12 C8 1.733(4) yes
S13 C8 1.650(4) yes
S14 C8 1.733(4) yes
S14 C9 1.740(3) yes
S15 C9 1.714(4) yes
S16 C10 1.699(3) yes
S17 C10 1.745(4) yes
S17 C11 1.729(3) yes
S18 C11 1.644(4) yes
S19 C11 1.738(4) yes
S19 C12 1.751(3) yes
S20 C12 1.699(4) yes
S21 C13 1.709(3) yes
S22 C13 1.741(4) yes
S22 C14 1.731(4) yes
S23 C14 1.644(4) yes
S24 C14 1.738(4) yes
S24 C15 1.742(3) yes
S25 C15 1.707(4) yes
S26 C16 1.689(3) yes
S27 C16 1.751(4) yes
S27 C17 1.733(3) yes
S28 C17 1.643(3) yes
S29 C17 1.735(4) yes
S29 C18 1.735(3) yes
S30 C18 1.703(4) yes
O1 C19 1.420(6) yes
O1 C30 1.439(5) yes
O2 C20 1.415(6) yes
O2 C21 1.420(5) yes
O3 C22 1.426(6) yes
O3 C23 1.408(5) yes
O4 C24 1.428(5) yes
O4 C25 1.416(6) yes
O5 C26 1.416(6) yes
O5 C27 1.427(5) yes
O6 C28 1.425(5) yes
O6 C29 1.402(6) yes
N1 C31 1.467(5) yes
C1 C3 1.372(5) yes
C4 C6 1.369(5) yes
C7 C9 1.366(5) yes
C10 C12 1.368(5) yes
C13 C15 1.372(5) yes
C16 C18 1.374(5) yes
C19 C20 1.499(6) yes
C21 C22 1.474(7) yes
C23 C24 1.491(7) yes
C25 C26 1.487(6) yes
C27 C28 1.484(7) yes
C29 C30 1.486(7) yes
C31 C32 1.373(6) yes
C31 C36 1.375(5) yes
C32 C33 1.368(8) yes
C33 C34 1.399(7) yes
C34 C35 1.356(7) yes
C35 C36 1.391(6) yes
N1 H1 0.910 no
N1 H2 0.910 no
N1 H3 0.910 no
C19 H4 0.990 no
C19 H5 0.990 no
C20 H6 0.990 no
C20 H7 0.990 no
C21 H8 0.990 no
C21 H9 0.990 no
C22 H10 0.990 no
C22 H11 0.990 no
C23 H12 0.990 no
C23 H13 0.990 no
C24 H14 0.990 no
C24 H15 0.990 no
C25 H16 0.990 no
C25 H17 0.990 no
C26 H18 0.990 no
C26 H19 0.990 no
C27 H20 0.990 no
C27 H21 0.990 no
C28 H22 0.990 no
C28 H23 0.990 no
C29 H24 0.990 no
C29 H25 0.990 no
C30 H26 0.990 no
C30 H27 0.990 no
C32 H28 0.950 no
C33 H29 0.950 no
C34 H30 0.950 no
C35 H31 0.950 no
C36 H32 0.950 no

loop_
_geom_contact_atom_site_label_1
_geom_contact_atom_site_label_2
_geom_contact_distance
_geom_contact_publ_flag
_geom_contact_site_symmetry_2
O1 O2 2.843(4) no .
O1 O6 2.817(4) no .
O2 O3 2.771(4) no .
O3 O4 2.788(5) no .
O4 O5 2.842(4) no .
O5 O6 2.816(4) no .
C31 C34 2.749(6) no .
C32 C35 2.758(6) no .
C33 C36 2.753(7) no .
S1 S26 3.5233(13) no 1_455
S1 S29 3.5900(13) no 2_667
S1 S30 3.5943(12) no 2_667
S2 S25 3.4987(13) no 1_455
S3 O3 3.548(3) no 2_556
S6 S15 3.5787(13) no 2_657
S6 S16 3.5603(12) no 2_657
S6 S26 3.5488(12) no 2_657
S7 S15 3.5713(13) no 2_657
S7 C2 3.565(4) no 2_557
S8 C35 3.544(5) no 1_556
S9 C11 3.566(4) no .
S10 S27 3.5259(12) no 1_455
S10 S30 3.5524(13) no 2_667
S11 S29 3.5047(13) no 2_667
S12 C14 3.597(4) no .
S13 C24 3.594(4) no 2_556
S15 S6 3.5787(13) no 2_657
S15 S7 3.5713(13) no 2_657
S15 S17 3.5460(12) no 2_657
S16 S6 3.5603(12) no 2_657
S16 S16 3.4533(12) no 2_657
S17 S15 3.5460(12) no 2_657
S18 C22 3.504(5) no 1_656
S19 S21 3.5457(13) no 2_667
S19 C17 3.573(4) no .
S20 S20 3.5156(13) no 2_667
S20 S30 3.4661(13) no 2_667
S21 S19 3.5457(13) no 2_667
S21 C17 3.594(4) no 2_767
S25 S2 3.4987(13) no 1_655
S26 S1 3.5233(13) no 1_655
S26 S6 3.5488(12) no 2_657
S27 S10 3.5259(12) no 1_655
S27 C11 3.593(4) no .
S28 C27 3.469(4) no 2_667
S29 S1 3.5900(13) no 2_667
S29 S11 3.5047(13) no 2_667
S30 S1 3.5943(12) no 2_667
S30 S10 3.5524(13) no 2_667
S30 S20 3.4661(13) no 2_667
O1 N1 2.865(4) no .
O1 C31 3.381(4) no .
O2 N1 2.949(5) no .
O3 S3 3.548(3) no 2_556
O3 N1 2.868(4) no .
O3 C31 3.549(5) no .
O3 C36 3.331(5) no .
O4 N1 3.034(4) no .
O5 N1 2.831(4) no .
O5 C31 3.572(5) no .
O6 N1 2.979(4) no .
N1 O1 2.865(4) no .
N1 O2 2.949(5) no .
N1 O3 2.868(4) no .
N1 O4 3.034(4) no .
N1 O5 2.831(4) no .
N1 O6 2.979(4) no .
C1 C9 3.463(5) no .
C2 S7 3.565(4) no 2_557
C3 C4 3.492(5) no 2_557
C4 C3 3.492(5) no 2_557
C6 C10 3.488(5) no .
C7 C15 3.513(5) no .
C9 C1 3.463(5) no .
C10 C6 3.488(5) no .
C11 S9 3.566(4) no .
C11 S27 3.593(4) no .
C12 C16 3.451(5) no .
C14 S12 3.597(4) no .
C15 C7 3.513(5) no .
C16 C12 3.451(5) no .
C17 S19 3.573(4) no .
C17 S21 3.594(4) no 2_767
C22 S18 3.504(5) no 1_454
C24 S13 3.594(4) no 2_556
C27 S28 3.469(4) no 2_667
C31 O1 3.381(4) no .
C31 O3 3.549(5) no .
C31 O5 3.572(5) no .
C35 S8 3.544(5) no 1_554
C36 O3 3.331(5) no .
O1 H6 3.2386 no .
O1 H7 2.5561 no .
O1 H24 2.5701 no .
O1 H25 3.2412 no .
O2 H4 3.2172 no .
O2 H5 2.5272 no .
O2 H10 2.5522 no .
O2 H11 3.2079 no .
O3 H8 2.5848 no .
O3 H9 3.2319 no .
O3 H14 3.2184 no .
O3 H15 2.5547 no .
O4 H12 3.2243 no .
O4 H13 2.5473 no .
O4 H18 2.5522 no .
O4 H19 3.2254 no .
O5 H16 2.5568 no .
O5 H17 3.2283 no .
O5 H22 3.2345 no .
O5 H23 2.5742 no .
O6 H20 3.2312 no .
O6 H21 2.5699 no .
O6 H26 2.5619 no .
O6 H27 3.2164 no .
N1 H28 2.6124 no .
N1 H32 2.6229 no .
C19 H26 2.5345 no .
C19 H27 2.5983 no .
C20 H8 2.5828 no .
C20 H9 2.5682 no .
C21 H6 2.5301 no .
C21 H7 2.6205 no .
C22 H12 2.5698 no .
C22 H13 2.6206 no .
C23 H10 2.6832 no .
C23 H11 2.5162 no .
C24 H16 2.5476 no .
C24 H17 2.5825 no .
C25 H14 2.5839 no .
C25 H15 2.5661 no .
C26 H20 2.5118 no .
C26 H21 2.6150 no .
C27 H18 2.5320 no .
C27 H19 2.5852 no .
C28 H24 2.6060 no .
C28 H25 2.5460 no .
C29 H22 2.5836 no .
C29 H23 2.5833 no .
C30 H4 2.5777 no .
C30 H5 2.5396 no .
C31 H29 3.2282 no .
C31 H31 3.2441 no .
C32 H1 2.6648 no .
C32 H2 2.6710 no .
C32 H3 3.1929 no .
C32 H30 3.2529 no .
C32 H32 3.2464 no .
C33 H31 3.2424 no .
C34 H28 3.2579 no .
C34 H32 3.2388 no .
C35 H29 3.2369 no .
C36 H1 3.0253 no .
C36 H2 3.0410 no .
C36 H3 2.4754 no .
C36 H28 3.2458 no .
C36 H30 3.2424 no .
H1 H28 2.6404 no .
H1 H32 3.2296 no .
H2 H28 2.6254 no .
H2 H32 3.2376 no .
H3 H28 3.4812 no .
H3 H32 2.2942 no .
H4 H6 2.3190 no .
H4 H7 2.4041 no .
H4 H26 2.8424 no .
H4 H27 2.4271 no .
H5 H6 2.4012 no .
H5 H7 2.8587 no .
H5 H26 2.3163 no .
H5 H27 2.8827 no .
H6 H8 2.8264 no .
H6 H9 2.3427 no .
H7 H8 2.4574 no .
H7 H9 2.9438 no .
H8 H10 2.8417 no .
H8 H11 2.3470 no .
H9 H10 2.3433 no .
H9 H11 2.3282 no .
H10 H12 2.9971 no .
H10 H13 2.5498 no .
H11 H12 2.3123 no .
H11 H13 2.8133 no .
H12 H14 2.3334 no .
H12 H15 2.3811 no .
H13 H14 2.3785 no .
H13 H15 2.8561 no .
H14 H16 2.8629 no .
H14 H17 2.4155 no .
H15 H16 2.3581 no .
H15 H17 2.8891 no .
H16 H18 2.8483 no .
H16 H19 2.3790 no .
H17 H18 2.3784 no .
H17 H19 2.3108 no .
H18 H20 2.7389 no .
H18 H21 2.4049 no .
H19 H20 2.3505 no .
H19 H21 2.9807 no .
H20 H22 2.3235 no .
H20 H23 2.3628 no .
H21 H22 2.3622 no .
H21 H23 2.8475 no .
H22 H24 2.9338 no .
H22 H25 2.3696 no .
H23 H24 2.4346 no .
H23 H25 2.8400 no .
H24 H26 2.8487 no .
H24 H27 2.3664 no .
H25 H26 2.3683 no .
H25 H27 2.3224 no .
H28 H29 2.3193 no .
H29 H30 2.3495 no .
H30 H31 2.3055 no .
H31 H32 2.3430 no .
S3 H8 3.3994 no 2_556
S3 H11 3.3688 no 2_556
S3 H12 3.2074 no 2_556
S3 H15 3.5553 no 2_556
S3 H19 3.2312 no .
S3 H31 3.4030 no 2_556
S3 H32 2.8712 no 2_556
S4 H11 3.3634 no 2_556
S8 H7 3.5829 no 1_556
S8 H8 3.0628 no 1_556
S8 H31 3.0571 no 1_556
S8 H32 3.5012 no 1_556
S13 H12 3.0759 no 2_556
S13 H14 3.1028 no 2_556
S13 H15 3.4596 no 2_556
S13 H20 3.3515 no .
S13 H23 3.0209 no .
S13 H28 3.5476 no .
S18 H10 3.0850 no 1_656
S18 H11 2.9899 no 1_656
S18 H22 2.8765 no 2_667
S18 H25 2.9526 no 2_667
S22 H6 3.3688 no 2_666
S23 H4 3.1097 no 2_666
S23 H6 3.0665 no 2_666
S23 H18 2.9746 no 1_655
S23 H23 3.3654 no .
S23 H24 3.4254 no .
S23 H28 3.1945 no .
S23 H29 2.9630 no .
S28 H9 2.8378 no 1_656
S28 H20 3.0855 no 2_667
S28 H21 3.0889 no 2_667
S28 H22 3.2987 no 2_667
O1 H1 2.0186 no .
O1 H2 3.4889 no .
O1 H3 3.1950 no .
O1 H27 3.1924 no 2_666
O2 H1 2.7540 no .
O2 H3 2.3939 no .
O2 H21 3.1222 no 2_566
O2 H32 3.2408 no .
O3 H1 3.4309 no .
O3 H2 3.1720 no .
O3 H3 1.9877 no .
O3 H26 3.2038 no 2_566
O3 H32 2.5970 no .
O4 H2 2.4773 no .
O4 H3 2.7891 no .
O4 H5 3.2136 no 2_566
O4 H26 3.4016 no 2_566
O5 H1 3.1000 no .
O5 H2 1.9540 no .
O5 H3 3.3886 no .
O5 H28 3.1953 no .
O6 H1 2.3752 no .
O6 H2 2.7997 no .
O6 H10 2.8007 no 2_566
O6 H28 2.9579 no .
N1 H7 3.5667 no .
N1 H15 3.5086 no .
N1 H16 3.4877 no .
C14 H6 3.4717 no 2_666
C19 H1 3.0222 no .
C19 H18 3.4466 no 2_566
C19 H24 3.1651 no 2_666
C19 H27 3.5416 no 2_666
C20 H1 3.1996 no .
C20 H3 3.3544 no .
C20 H21 3.4695 no 2_566
C20 H24 3.3515 no 2_666
C20 H27 3.5992 no 2_666
C21 H3 2.9455 no .
C21 H21 3.4371 no 2_566
C21 H32 2.9916 no .
C22 H3 2.9039 no .
C22 H26 3.4116 no 2_566
C22 H32 3.2698 no .
C23 H3 3.0491 no .
C23 H26 3.0638 no 2_566
C23 H32 3.5703 no .
C24 H2 3.3679 no .
C24 H3 3.1687 no .
C24 H16 3.2791 no 2_556
C24 H30 3.2707 no 1_455
C25 H2 2.8495 no .
C25 H15 3.2848 no 2_556
C25 H16 3.2625 no 2_556
C26 H2 2.8562 no .
C26 H5 3.4450 no 2_566
C27 H2 3.0252 no .
C28 H1 3.3834 no .
C28 H2 3.2407 no .
C28 H10 3.3615 no 2_566
C28 H28 3.0139 no .
C29 H1 2.9137 no .
C29 H4 3.2784 no 2_666
C29 H7 3.3753 no 2_666
C29 H10 3.1565 no 2_566
C29 H28 3.1683 no .
C30 H1 2.8987 no .
C30 H4 3.5764 no 2_666
C30 H7 3.5350 no 2_666
C30 H10 3.3920 no 2_566
C30 H13 3.0798 no 2_566
C31 H7 3.5534 no .
C32 H4 3.4757 no 2_666
C32 H23 3.2836 no .
C32 H24 3.1870 no .
C33 H4 3.5297 no 2_666
C33 H17 3.5366 no 2_556
C33 H30 3.0261 no 2_656
C34 H14 3.2661 no 1_655
C34 H17 3.1779 no 2_556
C34 H29 3.1342 no 2_656
C34 H30 3.3520 no 2_656
C35 H17 2.9942 no 2_556
C36 H7 3.4405 no .
C36 H8 3.0850 no .
C36 H15 3.4522 no .
C36 H17 3.2500 no 2_556
H1 O1 2.0186 no .
H1 O2 2.7540 no .
H1 O3 3.4309 no .
H1 O5 3.1000 no .
H1 O6 2.3752 no .
H1 C19 3.0222 no .
H1 C20 3.1996 no .
H1 C28 3.3834 no .
H1 C29 2.9137 no .
H1 C30 2.8987 no .
H1 H5 3.3507 no .
H1 H7 3.2457 no .
H1 H23 3.5125 no .
H1 H24 3.0019 no .
H1 H26 3.2605 no .
H2 O1 3.4889 no .
H2 O3 3.1720 no .
H2 O4 2.4773 no .
H2 O5 1.9540 no .
H2 O6 2.7997 no .
H2 C24 3.3679 no .
H2 C25 2.8495 no .
H2 C26 2.8562 no .
H2 C27 3.0252 no .
H2 C28 3.2407 no .
H2 H15 3.3207 no .
H2 H16 2.8031 no .
H2 H18 3.3192 no .
H2 H21 3.3835 no .
H2 H23 3.3162 no .
H3 O1 3.1950 no .
H3 O2 2.3939 no .
H3 O3 1.9877 no .
H3 O4 2.7891 no .
H3 O5 3.3886 no .
H3 C20 3.3544 no .
H3 C21 2.9455 no .
H3 C22 2.9039 no .
H3 C23 3.0491 no .
H3 C24 3.1687 no .
H3 H7 3.3978 no .
H3 H8 3.0312 no .
H3 H10 3.2981 no .
H3 H13 3.5030 no .
H3 H15 3.1241 no .
H4 S23 3.1097 no 2_666
H4 C29 3.2784 no 2_666
H4 C30 3.5764 no 2_666
H4 C32 3.4757 no 2_666
H4 C33 3.5297 no 2_666
H4 H18 3.4782 no 2_566
H4 H24 2.4033 no 2_666
H4 H27 3.3097 no 2_666
H4 H28 3.2783 no 2_666
H4 H29 3.3763 no 2_666
H5 O4 3.2136 no 2_566
H5 C26 3.4450 no 2_566
H5 H1 3.3507 no .
H5 H18 2.7025 no 2_566
H5 H21 3.2002 no 2_566
H6 S22 3.3688 no 2_666
H6 S23 3.0665 no 2_666
H6 C14 3.4717 no 2_666
H6 H18 3.4683 no 2_566
H6 H21 3.0756 no 2_566
H6 H24 3.3670 no 2_666
H7 S8 3.5829 no 1_554
H7 N1 3.5667 no .
H7 C29 3.3753 no 2_666
H7 C30 3.5350 no 2_666
H7 C31 3.5534 no .
H7 C36 3.4405 no .
H7 H1 3.2457 no .
H7 H3 3.3978 no .
H7 H24 2.9847 no 2_666
H7 H25 3.1592 no 2_666
H7 H27 2.8399 no 2_666
H7 H32 3.3344 no .
H8 S3 3.3994 no 2_556
H8 S8 3.0628 no 1_554
H8 C36 3.0850 no .
H8 H3 3.0312 no .
H8 H32 2.3351 no .
H9 S28 2.8378 no 1_454
H9 H21 2.9875 no 2_566
H10 S18 3.0850 no 1_454
H10 O6 2.8007 no 2_566
H10 C28 3.3615 no 2_566
H10 C29 3.1565 no 2_566
H10 C30 3.3920 no 2_566
H10 H3 3.2981 no .
H10 H21 3.2638 no 2_566
H10 H22 3.0712 no 2_566
H10 H25 2.8859 no 2_566
H10 H26 2.7333 no 2_566
H11 S3 3.3688 no 2_556
H11 S4 3.3634 no 2_556
H11 S18 2.9899 no 1_454
H12 S3 3.2074 no 2_556
H12 S13 3.0759 no 2_556
H13 C30 3.0798 no 2_566
H13 H3 3.5030 no .
H13 H25 3.4581 no 2_566
H13 H26 2.2642 no 2_566
H13 H27 3.1363 no 2_566
H13 H30 3.3231 no 1_455
H14 S13 3.1028 no 2_556
H14 C34 3.2661 no 1_455
H14 H16 3.4429 no 2_556
H14 H30 2.4390 no 1_455
H15 S3 3.5553 no 2_556
H15 S13 3.4596 no 2_556
H15 N1 3.5086 no .
H15 C25 3.2848 no 2_556
H15 C36 3.4522 no .
H15 H2 3.3207 no .
H15 H3 3.1241 no .
H15 H16 2.4519 no 2_556
H15 H17 3.4358 no 2_556
H15 H19 3.4475 no 2_556
H15 H32 3.0925 no .
H16 N1 3.4877 no .
H16 C24 3.2791 no 2_556
H16 C25 3.2625 no 2_556
H16 H2 2.8031 no .
H16 H14 3.4429 no 2_556
H16 H15 2.4519 no 2_556
H16 H16 2.4128 no 2_556
H16 H17 3.4392 no 2_556
H17 C33 3.5366 no 2_556
H17 C34 3.1779 no 2_556
H17 C35 2.9942 no 2_556
H17 C36 3.2500 no 2_556
H17 H15 3.4358 no 2_556
H17 H16 3.4392 no 2_556
H17 H29 3.1997 no 1_455
H17 H30 3.4963 no 1_455
H17 H30 3.5734 no 2_556
H17 H31 3.2549 no 2_556
H18 S23 2.9746 no 1_455
H18 C19 3.4466 no 2_566
H18 H2 3.3192 no .
H18 H4 3.4782 no 2_566
H18 H5 2.7025 no 2_566
H18 H6 3.4683 no 2_566
H18 H29 3.5659 no 1_455
H19 S3 3.2312 no .
H19 H15 3.4475 no 2_556
H20 S13 3.3515 no .
H20 S28 3.0855 no 2_667
H21 S28 3.0889 no 2_667
H21 O2 3.1222 no 2_566
H21 C20 3.4695 no 2_566
H21 C21 3.4371 no 2_566
H21 H2 3.3835 no .
H21 H5 3.2002 no 2_566
H21 H6 3.0756 no 2_566
H21 H9 2.9875 no 2_566
H21 H10 3.2638 no 2_566
H22 S18 2.8765 no 2_667
H22 S28 3.2987 no 2_667
H22 H10 3.0712 no 2_566
H23 S13 3.0209 no .
H23 S23 3.3654 no .
H23 C32 3.2836 no .
H23 H1 3.5125 no .
H23 H2 3.3162 no .
H23 H28 2.3567 no .
H24 S23 3.4254 no .
H24 C19 3.1651 no 2_666
H24 C20 3.3515 no 2_666
H24 C32 3.1870 no .
H24 H1 3.0019 no .
H24 H4 2.4033 no 2_666
H24 H6 3.3670 no 2_666
H24 H7 2.9847 no 2_666
H24 H28 2.5314 no .
H25 S18 2.9526 no 2_667
H25 H7 3.1592 no 2_666
H25 H10 2.8859 no 2_566
H25 H13 3.4581 no 2_566
H26 O3 3.2038 no 2_566
H26 O4 3.4016 no 2_566
H26 C22 3.4116 no 2_566
H26 C23 3.0638 no 2_566
H26 H1 3.2605 no .
H26 H10 2.7333 no 2_566
H26 H13 2.2642 no 2_566
H27 O1 3.1924 no 2_666
H27 C19 3.5416 no 2_666
H27 C20 3.5992 no 2_666
H27 H4 3.3097 no 2_666
H27 H7 2.8399 no 2_666
H27 H13 3.1363 no 2_566
H28 S13 3.5476 no .
H28 S23 3.1945 no .
H28 O5 3.1953 no .
H28 O6 2.9579 no .
H28 C28 3.0139 no .
H28 C29 3.1683 no .
H28 H4 3.2783 no 2_666
H28 H23 2.3567 no .
H28 H24 2.5314 no .
H29 S23 2.9630 no .
H29 C34 3.1342 no 2_656
H29 H4 3.3763 no 2_666
H29 H17 3.1997 no 1_655
H29 H18 3.5659 no 1_655
H29 H30 2.6019 no 2_656
H30 C24 3.2707 no 1_655
H30 C33 3.0261 no 2_656
H30 C34 3.3520 no 2_656
H30 H13 3.3231 no 1_655
H30 H14 2.4390 no 1_655
H30 H17 3.4963 no 1_655
H30 H17 3.5734 no 2_556
H30 H29 2.6019 no 2_656
H30 H30 3.2282 no 2_656
H31 S3 3.4030 no 2_556
H31 S8 3.0571 no 1_554
H31 H17 3.2549 no 2_556
H32 S3 2.8712 no 2_556
H32 S8 3.5012 no 1_554
H32 O2 3.2408 no .
H32 O3 2.5970 no .
H32 C21 2.9916 no .
H32 C22 3.2698 no .
H32 C23 3.5703 no .
H32 H7 3.3344 no .
H32 H8 2.3351 no .
H32 H15 3.0925 no .

loop_
_geom_hbond_atom_site_label_D
_geom_hbond_atom_site_label_H
_geom_hbond_atom_site_label_A
_geom_hbond_distance_DA
_geom_hbond_distance_DH
_geom_hbond_distance_HA
_geom_hbond_angle_DHA
_geom_hbond_publ_flag
N1 H1 O1 2.865(4) 0.910 2.019 154.2 no
N1 H1 O6 2.979(4) 0.910 2.375 123.8 no
N1 H2 O4 3.034(4) 0.910 2.477 119.7 no
N1 H2 O5 2.831(4) 0.910 1.954 161.2 no
N1 H3 O2 2.949(5) 0.910 2.394 119.4 no
N1 H3 O3 2.868(4) 0.910 1.988 162.3 no

loop_
_geom_torsion_atom_site_label_1
_geom_torsion_atom_site_label_2
_geom_torsion_atom_site_label_3
_geom_torsion_atom_site_label_4
_geom_torsion
_geom_torsion_publ_flag
S1 Ni1 S5 C3 -1.41(5) no
S5 Ni1 S1 C1 1.13(5) no
S1 Ni1 S10 C6 -177.98(4) no
S10 Ni1 S1 C1 -177.93(4) no
S5 Ni1 S6 C4 -179.75(4) no
S6 Ni1 S5 C3 179.33(4) no
S6 Ni1 S10 C6 1.27(5) no
S10 Ni1 S6 C4 -0.69(5) no
S11 Ni2 S15 C9 -0.82(5) no
S15 Ni2 S11 C7 0.05(5) no
S11 Ni2 S20 C12 179.43(4) no
S20 Ni2 S11 C7 178.25(4) no
S15 Ni2 S16 C10 178.59(4) no
S16 Ni2 S15 C9 178.40(4) no
S16 Ni2 S20 C12 0.20(5) no
S20 Ni2 S16 C10 0.40(5) no
S21 Ni3 S25 C15 0.23(5) no
S25 Ni3 S21 C13 0.23(5) no
S21 Ni3 S30 C18 179.88(4) no
S30 Ni3 S21 C13 177.99(4) no
S25 Ni3 S26 C16 177.75(4) no
S26 Ni3 S25 C15 179.93(4) no
S26 Ni3 S30 C18 0.21(5) no
S30 Ni3 S26 C16 -0.02(5) no
Ni1 S1 C1 S2 179.03(16) no
Ni1 S1 C1 C3 -0.5(3) no
C1 S2 C2 S3 179.2(3) no
C1 S2 C2 S4 -0.7(2) no
C2 S2 C1 S1 -178.9(2) no
C2 S2 C1 C3 0.7(3) no
C2 S4 C3 S5 179.8(2) no
C2 S4 C3 C1 -0.1(3) no
C3 S4 C2 S2 0.6(2) no
C3 S4 C2 S3 -179.4(3) no
Ni1 S5 C3 S4 -178.43(17) no
Ni1 S5 C3 C1 1.5(3) no
Ni1 S6 C4 S7 -178.49(16) no
Ni1 S6 C4 C6 -0.3(3) no
C4 S7 C5 S8 -178.4(3) no
C4 S7 C5 S9 1.7(2) no
C5 S7 C4 S6 177.3(2) no
C5 S7 C4 C6 -1.0(3) no
C5 S9 C6 S10 -178.8(3) no
C5 S9 C6 C4 1.1(3) no
C6 S9 C5 S7 -1.7(3) no
C6 S9 C5 S8 178.4(3) no
Ni1 S10 C6 S9 178.06(17) no
Ni1 S10 C6 C4 -1.8(3) no
Ni2 S11 C7 S12 -179.18(16) no
Ni2 S11 C7 C9 1.1(3) no
C7 S12 C8 S13 179.8(3) no
C7 S12 C8 S14 -0.5(3) no
C8 S12 C7 S11 -179.2(2) no
C8 S12 C7 C9 0.5(3) no
C8 S14 C9 S15 -178.5(2) no
C8 S14 C9 C7 0.0(3) no
C9 S14 C8 S12 0.3(3) no
C9 S14 C8 S13 -180.0(3) no
Ni2 S15 C9 S14 -179.73(17) no
Ni2 S15 C9 C7 1.8(3) no
Ni2 S16 C10 S17 -179.68(16) no
Ni2 S16 C10 C12 -1.2(3) no
C10 S17 C11 S18 179.2(2) no
C10 S17 C11 S19 -0.1(2) no
C11 S17 C10 S16 178.9(2) no
C11 S17 C10 C12 0.3(3) no
C11 S19 C12 S20 179.7(2) no
C11 S19 C12 C10 0.4(3) no
C12 S19 C11 S17 -0.1(2) no
C12 S19 C11 S18 -179.4(2) no
Ni2 S20 C12 S19 179.68(16) no
Ni2 S20 C12 C10 -1.0(3) no
Ni3 S21 C13 S22 178.80(17) no
Ni3 S21 C13 C15 -0.8(3) no
C13 S22 C14 S23 178.3(3) no
C13 S22 C14 S24 -1.5(2) no
C14 S22 C13 S21 -179.4(2) no
C14 S22 C13 C15 0.2(3) no
C14 S24 C15 S25 177.7(2) no
C14 S24 C15 C13 -1.9(3) no
C15 S24 C14 S22 2.0(2) no
C15 S24 C14 S23 -177.8(3) no
Ni3 S25 C15 S24 179.57(17) no
Ni3 S25 C15 C13 -0.9(3) no
Ni3 S26 C16 S27 -179.52(16) no
Ni3 S26 C16 C18 -0.3(3) no
C16 S27 C17 S28 179.6(2) no
C16 S27 C17 S29 -0.9(2) no
C17 S27 C16 S26 -180.0(2) no
C17 S27 C16 C18 0.7(3) no
C17 S29 C18 S30 179.6(2) no
C17 S29 C18 C16 -0.3(3) no
C18 S29 C17 S27 0.8(2) no
C18 S29 C17 S28 -179.7(2) no
Ni3 S30 C18 S29 179.67(16) no
Ni3 S30 C18 C16 -0.4(3) no
C19 O1 C30 C29 175.6(4) no
C30 O1 C19 C20 -177.4(4) no
C20 O2 C21 C22 -179.0(4) no
C21 O2 C20 C19 173.6(4) no
C22 O3 C23 C24 176.4(3) no
C23 O3 C22 C21 -167.9(3) no
C24 O4 C25 C26 177.6(3) no
C25 O4 C24 C23 -178.8(3) no
C26 O5 C27 C28 172.8(3) no
C27 O5 C26 C25 176.3(3) no
C28 O6 C29 C30 -175.8(3) no
C29 O6 C28 C27 -180.0(3) no
S1 C1 C3 S4 179.23(17) no
S1 C1 C3 S5 -0.7(4) no
S2 C1 C3 S4 -0.3(4) no
S2 C1 C3 S5 179.69(17) no
S6 C4 C6 S9 -178.39(17) no
S6 C4 C6 S10 1.5(4) no
S7 C4 C6 S9 -0.1(4) no
S7 C4 C6 S10 179.84(17) no
S11 C7 C9 S14 179.37(17) no
S11 C7 C9 S15 -2.0(4) no
S12 C7 C9 S14 -0.4(4) no
S12 C7 C9 S15 178.20(17) no
S16 C10 C12 S19 -179.08(17) no
S16 C10 C12 S20 1.6(4) no
S17 C10 C12 S19 -0.5(4) no
S17 C10 C12 S20 -179.84(17) no
S21 C13 C15 S24 -179.17(17) no
S21 C13 C15 S25 1.2(4) no
S22 C13 C15 S24 1.2(4) no
S22 C13 C15 S25 -178.45(17) no
S26 C16 C18 S29 -179.60(17) no
S26 C16 C18 S30 0.5(4) no
S27 C16 C18 S29 -0.3(4) no
S27 C16 C18 S30 179.82(16) no
O1 C19 C20 O2 67.1(5) no
O2 C21 C22 O3 -61.0(5) no
O3 C23 C24 O4 63.8(4) no
O4 C25 C26 O5 -65.5(5) no
O5 C27 C28 O6 62.9(5) no
O6 C29 C30 O1 -63.5(5) no
N1 C31 C32 C33 -176.8(3) no
N1 C31 C36 C35 177.4(3) no
C32 C31 C36 C35 -0.5(6) no
C36 C31 C32 C33 1.1(6) no
C31 C32 C33 C34 0.3(7) no
C32 C33 C34 C35 -2.2(8) no
C33 C34 C35 C36 2.9(7) no
C34 C35 C36 C31 -1.5(6) no
